data_4341923
loop_
_publ_author_name
'Zhao, Nian'
'Sun, Fuxing'
'Zhang, Shixing'
'He, Hongming'
'Liu, Jia'
'Li, Qin'
'Zhu, Guangshan'

_publ_section_title
;
 Deprotonation-triggered stokes shift fluorescence of an unexpected
 basic-stable metal-organic framework.
;
_journal_issue 1
_journal_name_full 'Inorganic chemistry'
_journal_page_first 65
_journal_page_last 68
_journal_paper_doi 10.1021/ic501560z
_journal_volume 54
_journal_year 2015
_chemical_formula_sum 'C24 H9 Eu O10'
_chemical_formula_weight 609.27
_chemical_name_systematic
; 
 ? 
;
_space_group_IT_number 2
_symmetry_space_group_name_Hall '-P 1'
_symmetry_space_group_name_H-M 'P -1'
_atom_sites_solution_hydrogens geom
_atom_sites_solution_primary direct
_atom_sites_solution_secondary difmap
_audit_creation_method SHELXL-97
_cell_angle_alpha 82.710(2)
_cell_angle_beta 75.9110(10)
_cell_angle_gamma 77.542(2)
_cell_formula_units_Z 2
_cell_length_a 10.2187(10)
_cell_length_b 11.5176(11)
_cell_length_c 16.3127(16)
_cell_measurement_temperature 293(2)
_cell_volume 1812.7(3)
_computing_structure_refinement 'SHELXL-97 (Sheldrick, 1997)'
_computing_structure_solution 'SHELXS-97 (Sheldrick, 1990)'
_diffrn_ambient_temperature 293(2)
_diffrn_measured_fraction_theta_full 0.994
_diffrn_measured_fraction_theta_max 0.994
_diffrn_radiation_monochromator graphite
_diffrn_radiation_source 'fine-focus sealed tube'
_diffrn_radiation_type MoK\a
_diffrn_radiation_wavelength 0.71073
_diffrn_reflns_av_R_equivalents 0.0229
_diffrn_reflns_av_sigmaI/netI 0.0505
_diffrn_reflns_limit_h_max 12
_diffrn_reflns_limit_h_min -12
_diffrn_reflns_limit_k_max 13
_diffrn_reflns_limit_k_min -8
_diffrn_reflns_limit_l_max 19
_diffrn_reflns_limit_l_min -19
_diffrn_reflns_number 9134
_diffrn_reflns_theta_full 25.00
_diffrn_reflns_theta_max 25.00
_diffrn_reflns_theta_min 1.29
_exptl_absorpt_coefficient_mu 1.766
_exptl_crystal_density_diffrn 1.116
_exptl_crystal_density_method 'not measured'
_exptl_crystal_F_000 592
_exptl_crystal_size_max 0.2
_exptl_crystal_size_mid 0.1
_exptl_crystal_size_min 0.1
_platon_squeeze_details
;
;
_refine_diff_density_max 1.690
_refine_diff_density_min -0.932
_refine_diff_density_rms 0.093
_refine_ls_extinction_method none
_refine_ls_goodness_of_fit_ref 1.048
_refine_ls_hydrogen_treatment mixed
_refine_ls_matrix_type full
_refine_ls_number_parameters 316
_refine_ls_number_reflns 6348
_refine_ls_number_restraints 0
_refine_ls_restrained_S_all 1.048
_refine_ls_R_factor_all 0.0444
_refine_ls_R_factor_gt 0.0379
_refine_ls_shift/su_max 0.002
_refine_ls_shift/su_mean 0.000
_refine_ls_structure_factor_coef Fsqd
_refine_ls_weighting_details 'calc w=1/[\s^2^(Fo^2^)+(0.0608P)^2^+0.0000P] where P=(Fo^2^+2Fc^2^)/3'
_refine_ls_weighting_scheme calc
_refine_ls_wR_factor_gt 0.1048
_refine_ls_wR_factor_ref 0.1071
_reflns_number_gt 5375
_reflns_number_total 6348
_reflns_threshold_expression >2sigma(I)
_cod_data_source_file ic501560z_si_001.cif
_cod_data_source_block 1
_cod_depositor_comments 'Adding full bibliography for 4341923.cif.'
_cod_original_sg_symbol_H-M P-1
_cod_database_code 4341923

loop_
_symmetry_equiv_pos_as_xyz
'x, y, z'
'-x, -y, -z'

loop_
_atom_site_label
_atom_site_type_symbol
_atom_site_fract_x
_atom_site_fract_y
_atom_site_fract_z
_atom_site_U_iso_or_equiv
_atom_site_adp_type
_atom_site_occupancy
_atom_site_symmetry_multiplicity
_atom_site_calc_flag
_atom_site_refinement_flags
C1 C 0.5143(6) 0.9101(5) 0.3503(3) 0.0475(13) Uani 1 1 d .
C2 C 0.5313(6) 0.8672(5) 0.2660(3) 0.0498(13) Uani 1 1 d .
C3 C 0.4437(6) 0.9197(5) 0.2118(4) 0.0584(15) Uani 1 1 d .
H3 H 0.3766 0.9864 0.2276 0.070 Uiso 1 1 calc R
C4 C 0.4552(6) 0.8746(6) 0.1358(4) 0.0598(16) Uani 1 1 d .
C5 C 0.5576(7) 0.7751(6) 0.1123(4) 0.0597(16) Uani 1 1 d .
H5 H 0.5638 0.7427 0.0618 0.072 Uiso 1 1 calc R
C6 C 0.6480(6) 0.7248(5) 0.1609(3) 0.0459(13) Uani 1 1 d .
C7 C 0.6336(6) 0.7705(5) 0.2390(3) 0.0530(14) Uani 1 1 d .
H7 H 0.6940 0.7353 0.2734 0.064 Uiso 1 1 calc R
C8 C 0.7599(5) 0.6177(5) 0.1370(3) 0.0431(12) Uani 1 1 d .
C9 C 0.8490(5) 0.6096(4) 0.0573(3) 0.0408(12) Uani 1 1 d .
C10 C 0.9532(5) 0.5059(4) 0.0409(3) 0.0398(12) Uani 1 1 d .
C11 C 0.9653(5) 0.4091(4) 0.1048(3) 0.0413(12) Uani 1 1 d .
C12 C 0.8761(5) 0.4221(5) 0.1850(3) 0.0429(12) Uani 1 1 d .
C13 C 0.7759(5) 0.5235(5) 0.1979(3) 0.0478(13) Uani 1 1 d .
H13 H 0.7153 0.5290 0.2506 0.057 Uiso 1 1 calc R
C14 C 0.8806(5) 0.3263(5) 0.2566(3) 0.0454(13) Uani 1 1 d .
C15 C 0.7640(5) 0.2829(5) 0.2960(3) 0.0485(13) Uani 1 1 d .
H15 H 0.6834 0.3125 0.2772 0.058 Uiso 1 1 calc R
C16 C 0.7633(5) 0.1944(5) 0.3645(3) 0.0442(12) Uani 1 1 d .
C17 C 0.8842(5) 0.1527(5) 0.3915(3) 0.0464(13) Uani 1 1 d .
H17 H 0.8871 0.0925 0.4352 0.056 Uiso 1 1 calc R
C18 C 1.0003(5) 0.1987(5) 0.3552(3) 0.0492(14) Uani 1 1 d .
C19 C 0.9969(5) 0.2853(5) 0.2874(3) 0.0498(14) Uani 1 1 d .
H19 H 1.0756 0.3161 0.2625 0.060 Uiso 1 1 calc R
C20 C 0.6332(6) 0.1558(5) 0.4051(3) 0.0474(13) Uani 1 1 d .
C21 C 1.1247(5) 0.1644(5) 0.3919(3) 0.0506(14) Uani 1 1 d .
C22 C 1.0653(6) 0.3043(5) 0.0848(3) 0.0523(15) Uani 1 1 d .
H22 H 1.0705 0.2398 0.1252 0.063 Uiso 1 1 calc R
C23 C 0.8472(6) 0.7036(5) -0.0083(3) 0.0507(14) Uani 1 1 d .
H23 H 0.7828 0.7737 0.0021 0.061 Uiso 1 1 calc R
C24 C 0.3576(8) 0.9296(7) 0.0829(5) 0.083(2) Uani 1 1 d .
Eu1 Eu 0.33850(2) 1.12977(2) 0.478414(15) 0.03701(11) Uani 1 1 d .
O1 O 0.1292(6) 1.1929(8) 0.5870(4) 0.148(3) Uani 1 1 d .
O2 O 0.2922(8) 1.3514(6) 0.4933(5) 0.142(3) Uani 1 1 d .
O3 O 0.4305(4) 1.0048(3) 0.3669(2) 0.0517(9) Uani 1 1 d .
O4 O 0.5868(4) 0.8496(4) 0.3984(2) 0.0629(11) Uani 1 1 d .
O5 O 0.2683(6) 1.0174(6) 0.1002(4) 0.109(2) Uani 1 1 d .
O6 O 0.3721(7) 0.8786(6) 0.0134(4) 0.128(3) Uani 1 1 d .
O7 O 0.5240(4) 0.2168(4) 0.3930(3) 0.0686(12) Uani 1 1 d .
O8 O 0.6360(4) 0.0621(3) 0.4532(2) 0.0566(10) Uani 1 1 d .
O9 O 1.1373(4) 0.0748(4) 0.4422(3) 0.0662(12) Uani 1 1 d .
O10 O 1.2135(4) 0.2305(4) 0.3722(3) 0.0632(11) Uani 1 1 d .

loop_
_atom_site_aniso_label
_atom_site_aniso_U_11
_atom_site_aniso_U_22
_atom_site_aniso_U_33
_atom_site_aniso_U_23
_atom_site_aniso_U_13
_atom_site_aniso_U_12
C1 0.052(3) 0.054(3) 0.039(3) -0.007(3) -0.016(3) -0.006(3)
C2 0.045(3) 0.055(3) 0.045(3) 0.000(3) -0.013(2) 0.002(3)
C3 0.049(3) 0.055(4) 0.062(4) -0.011(3) -0.010(3) 0.009(3)
C4 0.063(4) 0.063(4) 0.048(3) -0.008(3) -0.023(3) 0.016(3)
C5 0.068(4) 0.063(4) 0.042(3) -0.010(3) -0.009(3) 0.001(3)
C6 0.053(3) 0.044(3) 0.032(3) 0.003(2) -0.003(2) -0.003(3)
C7 0.049(3) 0.057(4) 0.049(3) 0.003(3) -0.013(3) -0.001(3)
C8 0.041(3) 0.044(3) 0.035(3) 0.008(2) -0.006(2) 0.002(2)
C9 0.043(3) 0.036(3) 0.035(3) 0.007(2) -0.007(2) 0.003(2)
C10 0.043(3) 0.039(3) 0.030(2) 0.007(2) -0.005(2) -0.003(2)
C11 0.038(3) 0.038(3) 0.036(3) 0.015(2) -0.004(2) 0.005(2)
C12 0.037(3) 0.047(3) 0.036(3) 0.016(2) -0.009(2) 0.001(2)
C13 0.041(3) 0.060(3) 0.030(3) 0.006(2) 0.002(2) 0.001(3)
C14 0.036(3) 0.055(3) 0.036(3) 0.010(2) -0.002(2) -0.002(2)
C15 0.039(3) 0.057(3) 0.044(3) 0.016(3) -0.014(2) -0.002(3)
C16 0.041(3) 0.050(3) 0.038(3) 0.013(2) -0.011(2) -0.007(2)
C17 0.044(3) 0.049(3) 0.042(3) 0.018(2) -0.012(2) -0.010(2)
C18 0.036(3) 0.063(4) 0.041(3) 0.022(3) -0.011(2) -0.007(3)
C19 0.033(3) 0.064(4) 0.046(3) 0.021(3) -0.008(2) -0.010(3)
C20 0.048(3) 0.059(3) 0.036(3) 0.009(3) -0.009(2) -0.020(3)
C21 0.034(3) 0.068(4) 0.044(3) 0.023(3) -0.010(2) -0.010(3)
C22 0.051(3) 0.046(3) 0.043(3) 0.018(2) -0.004(3) 0.007(3)
C23 0.053(3) 0.038(3) 0.045(3) 0.007(2) -0.005(3) 0.012(3)
C24 0.087(5) 0.085(5) 0.067(5) -0.006(4) -0.031(4) 0.019(4)
Eu1 0.03128(15) 0.03874(16) 0.03918(16) 0.00552(10) -0.01116(10) -0.00404(10)
O1 0.076(4) 0.246(9) 0.095(4) -0.032(5) -0.006(3) 0.020(5)
O2 0.159(6) 0.091(4) 0.183(7) -0.051(4) -0.094(5) 0.050(4)
O3 0.053(2) 0.052(2) 0.047(2) -0.0114(18) -0.0169(18) 0.0066(19)
O4 0.068(3) 0.067(3) 0.056(2) -0.016(2) -0.033(2) 0.011(2)
O5 0.105(4) 0.109(4) 0.101(4) -0.021(3) -0.050(3) 0.043(4)
O6 0.138(5) 0.146(6) 0.098(4) -0.055(4) -0.071(4) 0.053(4)
O7 0.037(2) 0.074(3) 0.089(3) 0.033(2) -0.019(2) -0.016(2)
O8 0.068(3) 0.058(2) 0.052(2) 0.0251(19) -0.026(2) -0.032(2)
O9 0.047(2) 0.078(3) 0.077(3) 0.042(2) -0.033(2) -0.025(2)
O10 0.044(2) 0.073(3) 0.073(3) 0.035(2) -0.026(2) -0.021(2)

loop_
_atom_type_symbol
_atom_type_description
_atom_type_scat_dispersion_real
_atom_type_scat_dispersion_imag
_atom_type_scat_source
C C 0.0033 0.0016 'International Tables Vol C Tables 4.2.6.8 and 6.1.1.4'
H H 0.0000 0.0000 'International Tables Vol C Tables 4.2.6.8 and 6.1.1.4'
Eu Eu -0.1578 3.6682 'International Tables Vol C Tables 4.2.6.8 and 6.1.1.4'
O O 0.0106 0.0060 'International Tables Vol C Tables 4.2.6.8 and 6.1.1.4'

loop_
_geom_angle_atom_site_label_1
_geom_angle_atom_site_label_2
_geom_angle_atom_site_label_3
_geom_angle
_geom_angle_site_symmetry_1
_geom_angle_site_symmetry_3
O3 C1 O4 125.5(5) . .
O3 C1 C2 117.0(5) . .
O4 C1 C2 117.4(5) . .
C7 C2 C3 117.8(5) . .
C7 C2 C1 120.4(5) . .
C3 C2 C1 121.8(5) . .
C4 C3 C2 121.3(5) . .
C4 C3 H3 119.4 . .
C2 C3 H3 119.4 . .
C3 C4 C5 118.8(5) . .
C3 C4 C24 119.3(6) . .
C5 C4 C24 121.9(6) . .
C6 C5 C4 121.8(5) . .
C6 C5 H5 119.1 . .
C4 C5 H5 119.1 . .
C5 C6 C7 118.7(5) . .
C5 C6 C8 123.0(5) . .
C7 C6 C8 118.3(5) . .
C2 C7 C6 121.5(5) . .
C2 C7 H7 119.2 . .
C6 C7 H7 119.2 . .
C13 C8 C9 118.5(5) . .
C13 C8 C6 118.1(4) . .
C9 C8 C6 123.4(4) . .
C8 C9 C23 123.3(5) . .
C8 C9 C10 119.4(4) . .
C23 C9 C10 117.2(4) . .
C9 C10 C11 120.6(4) . .
C9 C10 C10 121.0(5) . 2_765
C11 C10 C10 118.3(5) . 2_765
C12 C11 C22 122.7(4) . .
C12 C11 C10 118.2(4) . .
C22 C11 C10 119.1(4) . .
C13 C12 C11 119.2(4) . .
C13 C12 C14 118.2(4) . .
C11 C12 C14 122.5(4) . .
C12 C13 C8 123.9(5) . .
C12 C13 H13 118.0 . .
C8 C13 H13 118.0 . .
C19 C14 C15 118.3(5) . .
C19 C14 C12 121.5(5) . .
C15 C14 C12 120.0(5) . .
C14 C15 C16 121.8(5) . .
C14 C15 H15 119.1 . .
C16 C15 H15 119.1 . .
C17 C16 C15 117.9(5) . .
C17 C16 C20 123.8(5) . .
C15 C16 C20 118.3(5) . .
C18 C17 C16 121.2(5) . .
C18 C17 H17 119.4 . .
C16 C17 H17 119.4 . .
C17 C18 C19 119.1(5) . .
C17 C18 C21 120.7(4) . .
C19 C18 C21 119.9(5) . .
C14 C19 C18 121.6(5) . .
C14 C19 H19 119.2 . .
C18 C19 H19 119.2 . .
O7 C20 O8 121.3(5) . .
O7 C20 C16 119.9(5) . .
O8 C20 C16 118.8(5) . .
O7 C20 Eu1 48.5(3) . 1_545
O8 C20 Eu1 72.9(3) . 1_545
C16 C20 Eu1 167.9(4) . 1_545
O9 C21 O10 121.6(5) . .
O9 C21 C18 119.9(5) . .
O10 C21 C18 118.5(5) . .
O9 C21 Eu1 62.5(3) . 1_645
O10 C21 Eu1 59.6(3) . 1_645
C18 C21 Eu1 170.7(4) . 1_645
C23 C22 C11 121.2(5) 2_765 .
C23 C22 H22 119.4 2_765 .
C11 C22 H22 119.4 . .
C22 C23 C9 123.0(5) 2_765 .
C22 C23 H23 118.5 2_765 .
C9 C23 H23 118.5 . .
O5 C24 O6 120.5(7) . .
O5 C24 C4 124.0(7) . .
O6 C24 C4 115.5(6) . .
O8 Eu1 O3 76.14(14) 2_666 .
O8 Eu1 O4 75.69(14) 2_666 2_676
O3 Eu1 O4 132.60(13) . 2_676
O8 Eu1 O7 124.47(14) 2_666 1_565
O3 Eu1 O7 76.07(15) . 1_565
O4 Eu1 O7 89.70(16) 2_676 1_565
O8 Eu1 O10 134.20(13) 2_666 1_465
O3 Eu1 O10 78.57(14) . 1_465
O4 Eu1 O10 145.67(15) 2_676 1_465
O7 Eu1 O10 84.47(13) 1_565 1_465
O8 Eu1 O1 89.9(2) 2_666 .
O3 Eu1 O1 142.9(2) . .
O4 Eu1 O1 73.74(19) 2_676 .
O7 Eu1 O1 137.2(3) 1_565 .
O10 Eu1 O1 87.87(19) 1_465 .
O8 Eu1 O9 83.80(13) 2_666 1_465
O3 Eu1 O9 74.22(14) . 1_465
O4 Eu1 O9 138.20(15) 2_676 1_465
O7 Eu1 O9 131.48(14) 1_565 1_465
O10 Eu1 O9 52.64(12) 1_465 1_465
O1 Eu1 O9 70.2(2) . 1_465
O8 Eu1 O2 146.9(2) 2_666 .
O3 Eu1 O2 136.0(2) . .
O4 Eu1 O2 74.52(18) 2_676 .
O7 Eu1 O2 69.5(2) 1_565 .
O10 Eu1 O2 71.75(18) 1_465 .
O1 Eu1 O2 68.2(3) . .
O9 Eu1 O2 109.62(19) 1_465 .
O8 Eu1 C21 109.48(15) 2_666 1_465
O3 Eu1 C21 76.78(15) . 1_465
O4 Eu1 C21 149.20(16) 2_676 1_465
O7 Eu1 C21 109.51(14) 1_565 1_465
O10 Eu1 C21 26.66(14) 1_465 1_465
O1 Eu1 C21 75.89(19) . 1_465
O9 Eu1 C21 26.13(14) 1_465 1_465
O2 Eu1 C21 89.5(2) . 1_465
O8 Eu1 O8 78.41(12) 2_666 1_565
O3 Eu1 O8 69.09(12) . 1_565
O4 Eu1 O8 68.44(13) 2_676 1_565
O7 Eu1 O8 46.86(12) 1_565 1_565
O10 Eu1 O8 125.86(12) 1_465 1_565
O1 Eu1 O8 142.08(17) . 1_565
O9 Eu1 O8 142.04(14) 1_465 1_565
O2 Eu1 O8 103.41(19) . 1_565
C21 Eu1 O8 142.02(13) 1_465 1_565
O8 Eu1 C20 102.36(15) 2_666 1_565
O3 Eu1 C20 71.57(14) . 1_565
O4 Eu1 C20 78.25(15) 2_676 1_565
O7 Eu1 C20 22.62(13) 1_565 1_565
O10 Eu1 C20 104.95(13) 1_465 1_565
O1 Eu1 C20 145.5(2) . 1_565
O9 Eu1 C20 142.46(14) 1_465 1_565
O2 Eu1 C20 85.4(2) . 1_565
C21 Eu1 C20 127.42(14) 1_465 1_565
O8 Eu1 C20 24.25(12) 1_565 1_565
O8 Eu1 Eu1 44.30(10) 2_666 2_676
O3 Eu1 Eu1 66.94(9) . 2_676
O4 Eu1 Eu1 66.20(9) 2_676 2_676
O7 Eu1 Eu1 80.59(10) 1_565 2_676
O10 Eu1 Eu1 144.76(11) 1_465 2_676
O1 Eu1 Eu1 124.15(17) . 2_676
O9 Eu1 Eu1 120.02(10) 1_465 2_676
O2 Eu1 Eu1 130.16(16) . 2_676
C21 Eu1 Eu1 138.84(13) 1_465 2_676
O8 Eu1 Eu1 34.11(7) 1_565 2_676
C20 Eu1 Eu1 58.16(11) 1_565 2_676
C1 O3 Eu1 139.9(3) . .
C1 O4 Eu1 139.3(4) . 2_676
C20 O7 Eu1 108.9(3) . 1_545
C20 O8 Eu1 169.9(4) . 2_666
C20 O8 Eu1 82.9(3) . 1_545
Eu1 O8 Eu1 101.59(12) 2_666 1_545
C21 O9 Eu1 91.4(3) . 1_645
C21 O10 Eu1 93.7(3) . 1_645

loop_
_geom_bond_atom_site_label_1
_geom_bond_atom_site_label_2
_geom_bond_distance
_geom_bond_site_symmetry_2
C1 O3 1.247(6) .
C1 O4 1.254(6) .
C1 C2 1.477(7) .
C2 C7 1.387(7) .
C2 C3 1.401(8) .
C3 C4 1.374(8) .
C3 H3 0.9300 .
C4 C5 1.398(8) .
C4 C24 1.467(9) .
C5 C6 1.351(8) .
C5 H5 0.9300 .
C6 C7 1.402(7) .
C6 C8 1.509(7) .
C7 H7 0.9300 .
C8 C13 1.385(7) .
C8 C9 1.395(7) .
C9 C23 1.422(7) .
C9 C10 1.423(7) .
C10 C11 1.432(6) .
C10 C10 1.444(9) 2_765
C11 C12 1.404(7) .
C11 C22 1.419(7) .
C12 C13 1.378(7) .
C12 C14 1.504(6) .
C13 H13 0.9300 .
C14 C19 1.371(7) .
C14 C15 1.373(7) .
C15 C16 1.413(7) .
C15 H15 0.9300 .
C16 C17 1.381(7) .
C16 C20 1.468(7) .
C17 C18 1.374(7) .
C17 H17 0.9300 .
C18 C19 1.394(7) .
C18 C21 1.492(7) .
C19 H19 0.9300 .
C20 O7 1.229(6) .
C20 O8 1.251(6) .
C20 Eu1 3.022(5) 1_545
C21 O9 1.239(6) .
C21 O10 1.264(6) .
C21 Eu1 2.812(5) 1_645
C22 C23 1.347(7) 2_765
C22 H22 0.9300 .
C23 C22 1.347(7) 2_765
C23 H23 0.9300 .
C24 O5 1.218(8) .
C24 O6 1.305(8) .
Eu1 O8 2.337(4) 2_666
Eu1 O3 2.348(3) .
Eu1 O4 2.371(4) 2_676
Eu1 O7 2.391(4) 1_565
Eu1 O10 2.431(4) 1_465
Eu1 O1 2.461(6) .
Eu1 O9 2.495(4) 1_465
Eu1 O2 2.526(6) .
Eu1 C21 2.812(5) 1_465
Eu1 O8 2.910(4) 1_565
Eu1 C20 3.022(5) 1_565
Eu1 Eu1 4.0824(6) 2_676
O4 Eu1 2.371(4) 2_676
O7 Eu1 2.391(4) 1_545
O8 Eu1 2.337(4) 2_666
O8 Eu1 2.911(4) 1_545
O9 Eu1 2.495(4) 1_645
O10 Eu1 2.431(4) 1_645

loop_
_geom_torsion_atom_site_label_1
_geom_torsion_atom_site_label_2
_geom_torsion_atom_site_label_3
_geom_torsion_atom_site_label_4
_geom_torsion
_geom_torsion_site_symmetry_1
_geom_torsion_site_symmetry_4
O3 C1 C2 C7 172.5(5) . .
O4 C1 C2 C7 -6.3(9) . .
O3 C1 C2 C3 -9.2(9) . .
O4 C1 C2 C3 172.0(6) . .
C7 C2 C3 C4 2.3(9) . .
C1 C2 C3 C4 -176.0(6) . .
C2 C3 C4 C5 -0.8(10) . .
C2 C3 C4 C24 177.5(6) . .
C3 C4 C5 C6 -2.1(10) . .
C24 C4 C5 C6 179.7(7) . .
C4 C5 C6 C7 3.1(9) . .
C4 C5 C6 C8 -179.8(6) . .
C3 C2 C7 C6 -1.2(9) . .
C1 C2 C7 C6 177.1(5) . .
C5 C6 C7 C2 -1.5(9) . .
C8 C6 C7 C2 -178.6(5) . .
C5 C6 C8 C13 -131.8(6) . .
C7 C6 C8 C13 45.2(8) . .
C5 C6 C8 C9 49.2(8) . .
C7 C6 C8 C9 -133.8(6) . .
C13 C8 C9 C23 -176.1(6) . .
C6 C8 C9 C23 2.9(9) . .
C13 C8 C9 C10 -0.2(8) . .
C6 C8 C9 C10 178.8(5) . .
C8 C9 C10 C11 1.4(8) . .
C23 C9 C10 C11 177.6(5) . .
C8 C9 C10 C10 179.7(6) . 2_765
C23 C9 C10 C10 -4.1(9) . 2_765
C9 C10 C11 C12 -3.1(8) . .
C10 C10 C11 C12 178.6(6) 2_765 .
C9 C10 C11 C22 176.4(5) . .
C10 C10 C11 C22 -1.9(9) 2_765 .
C22 C11 C12 C13 -175.8(6) . .
C10 C11 C12 C13 3.7(8) . .
C22 C11 C12 C14 0.8(9) . .
C10 C11 C12 C14 -179.7(5) . .
C11 C12 C13 C8 -2.7(9) . .
C14 C12 C13 C8 -179.4(5) . .
C9 C8 C13 C12 0.8(9) . .
C6 C8 C13 C12 -178.2(5) . .
C13 C12 C14 C19 -124.1(6) . .
C11 C12 C14 C19 59.3(8) . .
C13 C12 C14 C15 51.9(8) . .
C11 C12 C14 C15 -124.7(6) . .
C19 C14 C15 C16 -2.7(9) . .
C12 C14 C15 C16 -178.9(5) . .
C14 C15 C16 C17 0.5(9) . .
C14 C15 C16 C20 178.0(5) . .
C15 C16 C17 C18 2.3(8) . .
C20 C16 C17 C18 -175.0(6) . .
C16 C17 C18 C19 -2.7(9) . .
C16 C17 C18 C21 172.1(5) . .
C15 C14 C19 C18 2.3(9) . .
C12 C14 C19 C18 178.4(5) . .
C17 C18 C19 C14 0.4(9) . .
C21 C18 C19 C14 -174.5(5) . .
C17 C16 C20 O7 161.0(6) . .
C15 C16 C20 O7 -16.3(8) . .
C17 C16 C20 O8 -17.2(8) . .
C15 C16 C20 O8 165.5(5) . .
C17 C16 C20 Eu1 145.9(15) . 1_545
C15 C16 C20 Eu1 -31(2) . 1_545
C17 C18 C21 O9 17.0(9) . .
C19 C18 C21 O9 -168.2(6) . .
C17 C18 C21 O10 -161.0(6) . .
C19 C18 C21 O10 13.7(9) . .
C17 C18 C21 Eu1 -85(2) . 1_645
C19 C18 C21 Eu1 89(2) . 1_645
C12 C11 C22 C23 -177.5(6) . 2_765
C10 C11 C22 C23 3.0(9) . 2_765
C8 C9 C23 C22 179.2(6) . 2_765
C10 C9 C23 C22 3.1(9) . 2_765
C3 C4 C24 O5 3.1(13) . .
C5 C4 C24 O5 -178.7(8) . .
C3 C4 C24 O6 -177.4(7) . .
C5 C4 C24 O6 0.8(12) . .
O4 C1 O3 Eu1 -3.1(10) . .
C2 C1 O3 Eu1 178.3(4) . .
O8 Eu1 O3 C1 -36.6(6) 2_666 .
O4 Eu1 O3 C1 18.5(7) 2_676 .
O7 Eu1 O3 C1 94.9(6) 1_565 .
O10 Eu1 O3 C1 -178.0(6) 1_465 .
O1 Eu1 O3 C1 -107.3(6) . .
O9 Eu1 O3 C1 -123.9(6) 1_465 .
O2 Eu1 O3 C1 134.0(6) . .
C21 Eu1 O3 C1 -150.8(6) 1_465 .
O8 Eu1 O3 C1 46.1(6) 1_565 .
C20 Eu1 O3 C1 71.8(6) 1_565 .
Eu1 Eu1 O3 C1 9.3(6) 2_676 .
O3 C1 O4 Eu1 -16.1(10) . 2_676
C2 C1 O4 Eu1 162.5(4) . 2_676
O8 C20 O7 Eu1 2.4(7) . 1_545
C16 C20 O7 Eu1 -175.8(4) . 1_545
O7 C20 O8 Eu1 115(2) . 2_666
C16 C20 O8 Eu1 -67(2) . 2_666
Eu1 C20 O8 Eu1 117(2) 1_545 2_666
O7 C20 O8 Eu1 -1.9(5) . 1_545
C16 C20 O8 Eu1 176.3(5) . 1_545
O10 C21 O9 Eu1 8.2(6) . 1_645
C18 C21 O9 Eu1 -169.8(5) . 1_645
O9 C21 O10 Eu1 -8.5(6) . 1_645
C18 C21 O10 Eu1 169.6(5) . 1_645

loop_
_platon_squeeze_void_nr
_platon_squeeze_void_average_x
_platon_squeeze_void_average_y
_platon_squeeze_void_average_z
_platon_squeeze_void_volume
_platon_squeeze_void_count_electrons
_platon_squeeze_void_content
1 0.135 0.017 0.777 957 265 ' '
